data_2239435
loop_
_publ_author_name
'Tanaka, Seiya'
'Himegi, Akiko'
'Ohishi, Tomomi'
'Fuyuhiro, Akira'
'Kawata, Satoshi'

_publ_section_title
;
 <i>catena</i>-Poly[[bis(ethanol-\k<i>O</i>)manganese(II)]-\m-2,5-dichloro-3,6-dioxocyclohexa-1,4-diene-1,4-bis(olato)-\k^4^<i>O</i>^1^,<i>O</i>^6^:<i>O</i>^3^,<i>O</i>^4^]
;
_journal_issue 3
_journal_name_full 'Acta Crystallographica Section E'
_journal_page_first m90
_journal_page_last m91
_journal_paper_doi 10.1107/S1600536814002396
_journal_volume 70
_journal_year 2014
_chemical_formula_iupac '[Mn (C6 Cl2 O4) (C2 H6 O)2]'
_chemical_formula_moiety 'C10 H12 Cl2 Mn O6'
_chemical_formula_sum 'C10 H12 Cl2 Mn O6'
_chemical_formula_weight 354.05
_chemical_name_systematic
<i>catena</i>-Poly[[bis(ethanol-\k<i>O</i>)manganese(II)]-\m-2,5-dichloro-3,6-dioxocyclohexa-1,4-diene-1,4-bis(olato)-\k^4^<i>O</i>^1^,<i>O</i>^6^:<i>O</i>^3^,<i>O</i>^4^]
_space_group_IT_number 2
_symmetry_cell_setting triclinic
_symmetry_space_group_name_Hall '-P 1'
_symmetry_space_group_name_H-M 'P -1'
_atom_sites_solution_hydrogens geom
_atom_sites_solution_primary direct
_atom_sites_solution_secondary difmap
_cell_angle_alpha 102.718(4)
_cell_angle_beta 105.175(5)
_cell_angle_gamma 101.092(3)
_cell_formula_units_Z 1
_cell_length_a 5.0784(5)
_cell_length_b 8.1255(8)
_cell_length_c 8.9003(9)
_cell_measurement_reflns_used 3040
_cell_measurement_temperature 200
_cell_measurement_theta_max 27.51
_cell_measurement_theta_min 3.08
_cell_volume 333.35(6)
_computing_cell_refinement 'RAPID-AUTO (Rigaku, 2002)'
_computing_data_collection 'RAPID-AUTO (Rigaku, 2002)'
_computing_data_reduction 'RAPID-AUTO (Rigaku, 2002)'
_computing_molecular_graphics 'CrystalStructure (Rigaku, 2010)'
_computing_publication_material 'CrystalStructure (Rigaku, 2010)'
_computing_structure_refinement 'SHELXL97 (Sheldrick, 2008)'
_computing_structure_solution 'SIR92 (Altomare <i>et al.</i>, 1993)'
_diffrn_ambient_temperature 200
_diffrn_detector_area_resol_mean 10.000
_diffrn_measured_fraction_theta_full 0.993
_diffrn_measured_fraction_theta_max 0.993
_diffrn_measurement_device_type 'Rigaku R-AXIS RAPID II'
_diffrn_measurement_method \w
_diffrn_radiation_type 'Mo K\a'
_diffrn_radiation_wavelength 0.71075
_diffrn_reflns_av_R_equivalents 0.0287
_diffrn_reflns_limit_h_max 6
_diffrn_reflns_limit_h_min -6
_diffrn_reflns_limit_k_max 9
_diffrn_reflns_limit_k_min -10
_diffrn_reflns_limit_l_max 11
_diffrn_reflns_limit_l_min -11
_diffrn_reflns_number 3298
_diffrn_reflns_theta_full 27.50
_diffrn_reflns_theta_max 27.50
_diffrn_standards_number 0
_exptl_absorpt_coefficient_mu 1.407
_exptl_absorpt_correction_T_max 0.869
_exptl_absorpt_correction_T_min 0.406
_exptl_absorpt_correction_type multi-scan
_exptl_absorpt_process_details '(ABSCOR; Rigaku, 1995)'
_exptl_crystal_colour green
_exptl_crystal_density_diffrn 1.764
_exptl_crystal_density_method 'not measured'
_exptl_crystal_description block
_exptl_crystal_F_000 179.00
_exptl_crystal_size_max 0.500
_exptl_crystal_size_mid 0.250
_exptl_crystal_size_min 0.100
_refine_diff_density_max 0.700
_refine_diff_density_min -0.320
_refine_ls_extinction_method none
_refine_ls_goodness_of_fit_ref 1.168
_refine_ls_hydrogen_treatment mixed
_refine_ls_number_parameters 93
_refine_ls_number_reflns 1534
_refine_ls_number_restraints 0
_refine_ls_R_factor_gt 0.0323
_refine_ls_shift/su_max 0.000
_refine_ls_structure_factor_coef Fsqd
_refine_ls_weighting_details 'w = 1/[\s^2^(Fo^2^)+(0.0605P)^2^+0.0437P] where P=(Fo^2^+2Fc^2^)/3'
_refine_ls_weighting_scheme calc
_refine_ls_wR_factor_ref 0.0953
_reflns_number_gt 1434
_reflns_number_total 1534
_reflns_threshold_expression F^2^>2\s(F^2^)
_cod_data_source_file is5335sup1.cf
_cod_data_source_block I
_cod_database_code 2239435
_cod_database_fobs_code 2239435

loop_
_symmetry_equiv_pos_site_id
_symmetry_equiv_pos_as_xyz
1 +X,+Y,+Z
2 -X,-Y,-Z

loop_
_atom_site_type_symbol
_atom_site_label
_atom_site_fract_x
_atom_site_fract_y
_atom_site_fract_z
_atom_site_U_iso_or_equiv
_atom_site_adp_type
_atom_site_calc_flag
_atom_site_refinement_flags
_atom_site_occupancy
_atom_site_symmetry_multiplicity
Mn Mn1 1.0000 1.0000 0.0000 0.01772(15) Uani d . 1.0 2
Cl Cl1 0.38362(8) 0.36866(5) -0.26023(5) 0.02047(16) Uani d . 1.0 2
O O1 1.2640(3) 0.84608(14) 0.10826(15) 0.0196(3) Uani d . 1.0 2
O O2 0.7400(3) 0.73489(15) -0.09699(15) 0.0197(3) Uani d . 1.0 2
O O3 0.8359(3) 1.03778(16) 0.20763(16) 0.0256(3) Uani d . 1.0 2
C C1 1.1523(3) 0.68293(19) 0.06530(18) 0.0154(3) Uani d . 1.0 2
C C2 0.8514(3) 0.6189(2) -0.05794(18) 0.0152(3) Uani d . 1.0 2
C C3 0.7193(4) 0.43901(19) -0.11994(19) 0.0162(3) Uani d . 1.0 2
C C4 0.8660(5) 1.2048(3) 0.3176(3) 0.0278(4) Uani d . 1.0 2
C C5 0.7319(5) 1.1860(4) 0.4470(3) 0.0426(6) Uani d . 1.0 2
H H1 0.691(7) 0.975(4) 0.187(4) 0.049(8) Uiso d . 1.0 2
H H4A 0.7772 1.2778 0.2552 0.0334 Uiso calc R 1.0 2
H H4B 1.0697 1.2656 0.3696 0.0334 Uiso calc R 1.0 2
H H5A 0.5295 1.1279 0.3960 0.0511 Uiso calc R 1.0 2
H H5B 0.7570 1.3021 0.5189 0.0511 Uiso calc R 1.0 2
H H5C 0.8219 1.1158 0.5104 0.0511 Uiso calc R 1.0 2

loop_
_atom_site_aniso_label
_atom_site_aniso_U_11
_atom_site_aniso_U_22
_atom_site_aniso_U_33
_atom_site_aniso_U_12
_atom_site_aniso_U_13
_atom_site_aniso_U_23
Mn1 0.0186(3) 0.0085(2) 0.0267(3) 0.00490(15) 0.00650(16) 0.00590(15)
Cl1 0.0161(3) 0.0159(3) 0.0247(3) 0.00325(16) 0.00050(17) 0.00448(17)
O1 0.0177(6) 0.0086(5) 0.0296(7) 0.0025(5) 0.0034(5) 0.0055(5)
O2 0.0183(6) 0.0107(6) 0.0296(7) 0.0049(5) 0.0041(5) 0.0078(5)
O3 0.0236(7) 0.0177(6) 0.0340(7) 0.0020(6) 0.0125(6) 0.0037(5)
C1 0.0157(8) 0.0110(7) 0.0204(8) 0.0039(6) 0.0071(6) 0.0043(6)
C2 0.0149(7) 0.0128(7) 0.0204(8) 0.0051(6) 0.0069(6) 0.0065(6)
C3 0.0148(7) 0.0109(7) 0.0215(8) 0.0035(6) 0.0033(6) 0.0049(6)
C4 0.0275(10) 0.0221(9) 0.0308(10) 0.0060(7) 0.0092(8) 0.0022(7)
C5 0.0331(11) 0.0515(14) 0.0345(12) 0.0023(10) 0.0145(9) -0.0018(10)

loop_
_atom_type_symbol
_atom_type_description
_atom_type_scat_dispersion_real
_atom_type_scat_dispersion_imag
_atom_type_scat_source
Mn Mn 0.3368 0.7283
;
International Tables for Crystallography
(1992, Vol. C, Tables 4.2.6.8 and 6.1.1.4)
;
Cl Cl 0.1484 0.1585
;
International Tables for Crystallography
(1992, Vol. C, Tables 4.2.6.8 and 6.1.1.4)
;
O O 0.0106 0.0060
;
International Tables for Crystallography
(1992, Vol. C, Tables 4.2.6.8 and 6.1.1.4)
;
C C 0.0033 0.0016
;
International Tables for Crystallography
(1992, Vol. C, Tables 4.2.6.8 and 6.1.1.4)
;
H H 0.0000 0.0000
;
International Tables for Crystallography
(1992, Vol. C, Table 6.1.1.4)
;

loop_
_geom_angle_atom_site_label_1
_geom_angle_atom_site_label_2
_geom_angle_atom_site_label_3
_geom_angle_site_symmetry_1
_geom_angle_site_symmetry_3
_geom_angle
_geom_angle_publ_flag
O1 Mn1 O1 . 2_775 180.00(7) no
O1 Mn1 O2 . . 75.40(5) no
O1 Mn1 O2 . 2_775 104.60(5) no
O1 Mn1 O3 . . 89.94(6) no
O1 Mn1 O3 . 2_775 90.06(6) no
O1 Mn1 O2 2_775 . 104.60(5) no
O1 Mn1 O2 2_775 2_775 75.40(5) no
O1 Mn1 O3 2_775 . 90.06(6) no
O1 Mn1 O3 2_775 2_775 89.94(6) no
O2 Mn1 O2 . 2_775 180.00(8) no
O2 Mn1 O3 . . 90.47(5) no
O2 Mn1 O3 . 2_775 89.53(5) no
O2 Mn1 O3 2_775 . 89.53(5) no
O2 Mn1 O3 2_775 2_775 90.47(5) no
O3 Mn1 O3 . 2_775 180.00(7) no
Mn1 O1 C1 . . 115.42(10) no
Mn1 O2 C2 . . 116.70(9) no
Mn1 O3 C4 . . 125.08(13) no
O1 C1 C2 . . 115.83(15) no
O1 C1 C3 . 2_765 125.09(13) no
C2 C1 C3 . 2_765 119.07(13) no
O2 C2 C1 . . 116.48(13) no
O2 C2 C3 . . 124.00(13) no
C1 C2 C3 . . 119.52(15) no
Cl1 C3 C1 . 2_765 119.54(10) no
Cl1 C3 C2 . . 119.10(13) no
C1 C3 C2 2_765 . 121.29(13) no
O3 C4 C5 . . 112.07(17) no
Mn1 O3 H1 . . 112(3) no
C4 O3 H1 . . 112(3) no
O3 C4 H4A . . 109.195 no
O3 C4 H4B . . 109.194 no
C5 C4 H4A . . 109.198 no
C5 C4 H4B . . 109.199 no
H4A C4 H4B . . 107.893 no
C4 C5 H5A . . 109.468 no
C4 C5 H5B . . 109.470 no
C4 C5 H5C . . 109.467 no
H5A C5 H5B . . 109.476 no
H5A C5 H5C . . 109.471 no
H5B C5 H5C . . 109.475 no

loop_
_geom_bond_atom_site_label_1
_geom_bond_atom_site_label_2
_geom_bond_site_symmetry_2
_geom_bond_distance
_geom_bond_publ_flag
Mn1 O1 . 2.1884(13) yes
Mn1 O1 2_775 2.1884(13) no
Mn1 O2 . 2.1491(11) yes
Mn1 O2 2_775 2.1491(11) no
Mn1 O3 . 2.2042(16) yes
Mn1 O3 2_775 2.2042(16) no
Cl1 C3 . 1.7285(15) no
O1 C1 . 1.2646(18) no
O2 C2 . 1.255(3) no
O3 C4 . 1.442(3) no
C1 C2 . 1.5410(19) no
C1 C3 2_765 1.392(3) no
C2 C3 . 1.402(2) no
C4 C5 . 1.504(4) no
O3 H1 . 0.76(3) no
C4 H4A . 0.990 no
C4 H4B . 0.990 no
C5 H5A . 0.980 no
C5 H5B . 0.980 no
C5 H5C . 0.980 no

loop_
_geom_hbond_atom_site_label_D
_geom_hbond_atom_site_label_H
_geom_hbond_atom_site_label_A
_geom_hbond_site_symmetry_A
_geom_hbond_distance_DH
_geom_hbond_distance_HA
_geom_hbond_distance_DA
_geom_hbond_angle_DHA
_geom_hbond_publ_flag
O3 H1 O1 1_455 0.76(4) 2.07(3) 2.8200(17) 167(4) yes

loop_
_geom_torsion_atom_site_label_1
_geom_torsion_atom_site_label_2
_geom_torsion_atom_site_label_3
_geom_torsion_atom_site_label_4
_geom_torsion_site_symmetry_1
_geom_torsion_site_symmetry_3
_geom_torsion_site_symmetry_4
_geom_torsion
_geom_torsion_publ_flag
O1 Mn1 O2 C2 . . . -3.21(9) no
O2 Mn1 O1 C1 . . . 0.99(9) no
O1 Mn1 O2 C2 . 2_775 2_775 -176.79(9) no
O2 Mn1 O1 C1 2_775 . . -179.01(9) no
O1 Mn1 O3 C4 . . . 119.34(10) no
O3 Mn1 O1 C1 . . . 91.49(10) no
O1 Mn1 O3 C4 . 2_775 2_775 60.66(10) no
O3 Mn1 O1 C1 2_775 . . -88.51(10) no
O1 Mn1 O2 C2 2_775 . . 176.79(9) no
O2 Mn1 O1 C1 . 2_775 2_775 179.01(9) no
O1 Mn1 O2 C2 2_775 2_775 2_775 3.21(9) no
O2 Mn1 O1 C1 2_775 2_775 2_775 -0.99(9) no
O1 Mn1 O3 C4 2_775 . . -60.66(10) no
O3 Mn1 O1 C1 . 2_775 2_775 88.51(10) no
O1 Mn1 O3 C4 2_775 2_775 2_775 -119.34(10) no
O3 Mn1 O1 C1 2_775 2_775 2_775 -91.49(10) no
O2 Mn1 O3 C4 . . . -165.27(10) no
O3 Mn1 O2 C2 . . . -93.02(10) no
O2 Mn1 O3 C4 . 2_775 2_775 -14.73(10) no
O3 Mn1 O2 C2 2_775 . . 86.98(10) no
O2 Mn1 O3 C4 2_775 . . 14.73(10) no
O3 Mn1 O2 C2 . 2_775 2_775 -86.98(10) no
O2 Mn1 O3 C4 2_775 2_775 2_775 165.27(10) no
O3 Mn1 O2 C2 2_775 2_775 2_775 93.02(10) no
Mn1 O1 C1 C2 . . . 0.92(19) no
Mn1 O1 C1 C3 . . 2_765 -179.43(11) no
Mn1 O2 C2 C1 . . . 4.67(19) no
Mn1 O2 C2 C3 . . . -175.03(11) no
Mn1 O3 C4 C5 . . . -179.70(9) no
O1 C1 C2 O2 . . . -3.8(3) no
O1 C1 C2 C3 . . . 175.92(15) no
O1 C1 C3 Cl1 . 2_765 2_765 1.2(3) no
O1 C1 C3 C2 . 2_765 2_765 -175.82(16) no
C2 C1 C3 Cl1 . 2_765 2_765 -179.14(13) no
C2 C1 C3 C2 . 2_765 2_765 3.8(3) no
C3 C1 C2 O2 2_765 . . 176.54(15) no
C3 C1 C2 C3 2_765 . . -3.7(3) no
O2 C2 C3 Cl1 . . . 0.6(3) no
O2 C2 C3 C1 . . 2_765 -176.48(16) no
C1 C2 C3 Cl1 . . . -179.11(13) no
C1 C2 C3 C1 . . 2_765 3.8(3) no
